data_4110148
loop_
_publ_author_name
'Michael R. Marvel'
'Julien Lesage'
'Jaewook Baek'
'P. Shiv Halasyamani'
'Charlotte L. Stern'
'Kenneth R. Poeppelmeier'

_publ_section_title
;
 Cation-Anion Interactions and Polar Structures in the Solid State
;
_journal_name_full 'Journal of the American Chemical Society'
_journal_page_first 13963
_journal_page_last 13969
_journal_paper_doi 10.1021/ja074659h
_journal_volume 129
_journal_year 2007
_chemical_formula_sum 'F5 K Na Nb O'
_chemical_formula_weight 266.00
_chemical_name_systematic
; 
 ? 
;
_space_group_IT_number 33
_symmetry_cell_setting orthorhombic
_symmetry_space_group_name_Hall 'P 2c -2n'
_symmetry_space_group_name_H-M 'P n a 21'
_atom_sites_solution_primary direct
_atom_sites_solution_secondary difmap
_audit_creation_method SHELXL-97
_cell_angle_alpha 90.00
_cell_angle_beta 90.00
_cell_angle_gamma 90.00
_cell_formula_units_Z 4
_cell_length_a 11.8653(11)
_cell_length_b 5.8826(6)
_cell_length_c 8.1258(8)
_cell_measurement_reflns_used 1415
_cell_measurement_temperature 153(2)
_cell_volume 567.17(10)
_computing_cell_refinement 'Bruker XSCANS'
_computing_data_collection 'Bruker XSCANS'
_computing_data_reduction Saintplus
_computing_structure_refinement 'SHELXL-97 (Sheldrick, 1997)'
_computing_structure_solution 'SHELXS-97 (Sheldrick, 1990)'
_diffrn_ambient_temperature 153(2)
_diffrn_measured_fraction_theta_full 1.000
_diffrn_measured_fraction_theta_max 0.949
_diffrn_measurement_device_type 'CCD detector'
_diffrn_measurement_method '\w scans'
_diffrn_radiation_monochromator graphite
_diffrn_radiation_source 'fine-focus sealed tube'
_diffrn_radiation_type MoK\a
_diffrn_radiation_wavelength 0.71073
_diffrn_reflns_av_R_equivalents 0.0978
_diffrn_reflns_av_sigmaI/netI 0.0540
_diffrn_reflns_limit_h_max 15
_diffrn_reflns_limit_h_min -15
_diffrn_reflns_limit_k_max 7
_diffrn_reflns_limit_k_min -8
_diffrn_reflns_limit_l_max 10
_diffrn_reflns_limit_l_min -11
_diffrn_reflns_number 5024
_diffrn_reflns_theta_full 25.00
_diffrn_reflns_theta_max 29.09
_diffrn_reflns_theta_min 3.43
_exptl_absorpt_coefficient_mu 2.952
_exptl_absorpt_correction_type integration
_exptl_absorpt_process_details 'face indexed'
_exptl_crystal_colour colourless
_exptl_crystal_density_diffrn 3.115
_exptl_crystal_description plate
_exptl_crystal_F_000 496
_exptl_crystal_size_max 0.206
_exptl_crystal_size_mid 0.051
_exptl_crystal_size_min 0.042
_refine_diff_density_max 0.914
_refine_diff_density_min -1.265
_refine_diff_density_rms 0.238
_refine_ls_abs_structure_details 'Flack H D (1983), Acta Cryst. A39, 876-881'
_refine_ls_abs_structure_Flack 0.27(10)
_refine_ls_extinction_coef 0.0184(19)
_refine_ls_extinction_expression Fc^*^=kFc[1+0.001xFc^2^\l^3^/sin(2\q)]^-1/4^
_refine_ls_extinction_method SHELXL
_refine_ls_goodness_of_fit_ref 1.257
_refine_ls_hydrogen_treatment none
_refine_ls_matrix_type full
_refine_ls_number_parameters 83
_refine_ls_number_reflns 1415
_refine_ls_number_restraints 1
_refine_ls_restrained_S_all 1.257
_refine_ls_R_factor_all 0.0433
_refine_ls_R_factor_gt 0.0419
_refine_ls_shift/su_max 0.000
_refine_ls_shift/su_mean 0.000
_refine_ls_structure_factor_coef Fsqd
_refine_ls_weighting_details 'calc w=1/[\s^2^(Fo^2^)+(0.0500P)^2^+3.0000P] where P=(Fo^2^+2Fc^2^)/3'
_refine_ls_weighting_scheme calc
_refine_ls_wR_factor_gt 0.1127
_refine_ls_wR_factor_ref 0.1132
_reflns_number_gt 1395
_reflns_number_total 1415
_reflns_threshold_expression >2sigma(I)
_cod_data_source_file ja074659hsi20070829_060045.cif
_cod_data_source_block KNaNbOF5
_cod_database_code 4110148

loop_
_symmetry_equiv_pos_as_xyz
'x, y, z'
'-x, -y, z+1/2'
'x+1/2, -y+1/2, z'
'-x+1/2, y+1/2, z+1/2'

loop_
_atom_site_label
_atom_site_type_symbol
_atom_site_fract_x
_atom_site_fract_y
_atom_site_fract_z
_atom_site_U_iso_or_equiv
_atom_site_adp_type
_atom_site_occupancy
_atom_site_symmetry_multiplicity
_atom_site_calc_flag
K K 1.03854(14) 0.4680(2) 0.09273(19) 0.0143(3) Uani 1 1 d
Na Na 0.1389(2) -0.0467(4) 0.3414(7) 0.0127(5) Uani 1 1 d
Nb Nb 0.84922(4) 0.04196(8) 0.33342(7) 0.01035(19) Uani 1 1 d
O O 0.7225(4) -0.0984(9) 0.2940(6) 0.0163(10) Uani 1 1 d
F1 F 1.0029(3) 0.2169(6) 0.3699(4) 0.0112(7) Uani 1 1 d
F2 F 0.8725(3) 0.1472(7) 0.1090(5) 0.0140(7) Uani 1 1 d
F3 F 0.9527(3) -0.2147(7) 0.2976(4) 0.0156(8) Uani 1 1 d
F4 F 0.8609(4) -0.0350(7) 0.5650(6) 0.0153(10) Uani 1 1 d
F5 F 0.7879(4) 0.3356(7) 0.3956(5) 0.0176(8) Uani 1 1 d

loop_
_atom_site_aniso_label
_atom_site_aniso_U_11
_atom_site_aniso_U_22
_atom_site_aniso_U_33
_atom_site_aniso_U_23
_atom_site_aniso_U_13
_atom_site_aniso_U_12
K 0.0174(7) 0.0140(7) 0.0114(6) 0.0001(5) -0.0005(6) -0.0010(5)
Na 0.0108(10) 0.0185(13) 0.0087(13) -0.0010(11) -0.0031(14) 0.0024(8)
Nb 0.0110(3) 0.0107(3) 0.0094(3) 0.0004(2) 0.0001(3) -0.00008(16)
O 0.021(2) 0.013(2) 0.016(3) 0.0026(16) -0.0004(17) -0.0030(19)
F1 0.0128(15) 0.0072(14) 0.0135(18) -0.0006(12) 0.0007(12) 0.0013(13)
F2 0.0202(17) 0.0144(19) 0.0074(16) 0.0031(14) -0.0008(15) -0.0017(16)
F3 0.0136(17) 0.0188(19) 0.0144(19) -0.0010(14) 0.0030(13) 0.0030(15)
F4 0.018(2) 0.024(3) 0.0044(18) 0.0018(15) 0.0025(15) 0.0005(15)
F5 0.0186(19) 0.0155(18) 0.0187(19) -0.0034(14) -0.0050(15) 0.0010(16)

loop_
_atom_type_symbol
_atom_type_description
_atom_type_scat_dispersion_real
_atom_type_scat_dispersion_imag
_atom_type_scat_source
K K 0.2009 0.2494 'International Tables Vol C Tables 4.2.6.8 and 6.1.1.4'
Na Na 0.0362 0.0249 'International Tables Vol C Tables 4.2.6.8 and 6.1.1.4'
Nb Nb -2.0727 0.6215 'International Tables Vol C Tables 4.2.6.8 and 6.1.1.4'
O O 0.0106 0.0060 'International Tables Vol C Tables 4.2.6.8 and 6.1.1.4'
F F 0.0171 0.0103 'International Tables Vol C Tables 4.2.6.8 and 6.1.1.4'

loop_
_geom_angle_atom_site_label_1
_geom_angle_atom_site_label_2
_geom_angle_atom_site_label_3
_geom_angle
_geom_angle_site_symmetry_1
_geom_angle_site_symmetry_3
F1 K F3 82.37(12) 2_764 1_565
F1 K F1 156.79(9) 2_764 .
F3 K F1 78.87(12) 1_565 .
F1 K F2 112.60(13) 2_764 .
F3 K F2 100.12(13) 1_565 .
F1 K F2 58.24(11) . .
F1 K F4 131.17(13) 2_764 2_754
F3 K F4 146.37(13) 1_565 2_754
F1 K F4 69.05(12) . 2_754
F2 K F4 71.65(14) . 2_754
F1 K F3 78.15(12) 2_764 2_754
F3 K F3 154.37(10) 1_565 2_754
F1 K F3 114.90(12) . 2_754
F2 K F3 72.73(12) . 2_754
F4 K F3 55.98(12) 2_754 2_754
F1 K O 110.46(14) 2_764 3
F3 K O 75.37(14) 1_565 3
F1 K O 77.85(14) . 3
F2 K O 135.63(15) . 3
F4 K O 87.98(14) 2_754 3
F3 K O 127.20(14) 2_754 3
F1 K F5 57.61(13) 2_764 2_764
F3 K F5 109.77(13) 1_565 2_764
F1 K F5 142.67(14) . 2_764
F2 K F5 145.85(14) . 2_764
F4 K F5 90.89(14) 2_754 2_764
F3 K F5 73.18(12) 2_754 2_764
O K F5 70.03(13) 3 2_764
F5 Na F1 99.60(19) 3_455 1_455
F5 Na F2 90.2(2) 3_455 2_655
F1 Na F2 92.2(2) 1_455 2_655
F5 Na F4 94.4(2) 3_455 2_654
F1 Na F4 87.5(2) 1_455 2_654
F2 Na F4 175.4(2) 2_655 2_654
F5 Na O 101.2(2) 3_455 3_445
F1 Na O 159.1(2) 1_455 3_445
F2 Na O 87.1(2) 2_655 3_445
F4 Na O 91.5(2) 2_654 3_445
F5 Na F3 168.7(2) 3_455 1_455
F1 Na F3 69.24(14) 1_455 1_455
F2 Na F3 88.88(18) 2_655 1_455
F4 Na F3 86.7(2) 2_654 1_455
O Na F3 89.91(19) 3_445 1_455
O Nb F4 97.4(2) . .
O Nb F5 98.4(2) . .
F4 Nb F5 88.96(18) . .
O Nb F2 95.8(2) . .
F4 Nb F2 166.69(19) . .
F5 Nb F2 90.80(17) . .
O Nb F3 98.5(2) . .
F4 Nb F3 85.41(17) . .
F5 Nb F3 162.76(17) . .
F2 Nb F3 90.97(17) . .
O Nb F1 177.40(19) . .
F4 Nb F1 85.19(17) . .
F5 Nb F1 81.58(16) . .
F2 Nb F1 81.62(16) . .
F3 Nb F1 81.72(15) . .

loop_
_geom_bond_atom_site_label_1
_geom_bond_atom_site_label_2
_geom_bond_distance
_geom_bond_site_symmetry_2
K O 2.834(5) 3
K F1 2.638(4) 2_764
K F1 2.726(4) .
K F2 2.732(4) .
K F3 2.700(4) 1_565
K F3 2.826(4) 2_754
K F4 2.822(5) 2_754
K F5 2.853(4) 2_764
Na O 2.343(6) 3_445
Na F1 2.250(4) 1_455
Na F2 2.257(6) 2_655
Na F3 2.446(5) 1_455
Na F4 2.297(8) 2_654
Na F5 2.205(5) 3_455
Nb O 1.745(5) .
Nb F1 2.114(4) .
Nb F2 1.946(4) .
Nb F3 1.968(4) .
Nb F4 1.940(5) .
Nb F5 1.941(4) .
